data_7243385
loop_
_publ_author_name
'Ni, Jian-Ling'
'Liang, Yu'
'Shao, Juan-Juan'
'Li, Jun-Feng'
'Li, Guang-Jun'
'Chen, Li-Zhuang'
'Wang, Fang-Ming'

_publ_section_title
;
 TIPA-ligand-based luminescent Cd(ii) organic frameworks as an outstanding
 sensor for detecting Fe3+ in an aqueous medium
;
_journal_issue 32
_journal_name_full CrystEngComm
_journal_page_first 5516
_journal_page_last 5521
_journal_paper_doi 10.1039/D1CE00499A
_journal_volume 23
_journal_year 2021
_chemical_formula_sum 'C84 H58 Cd2 N14 O10'
_chemical_formula_weight 1648.24
_space_group_crystal_system monoclinic
_space_group_IT_number 14
_space_group_name_Hall '-P 2yn'
_space_group_name_H-M_alt 'P 1 21/n 1'
_atom_sites_solution_hydrogens geom
_audit_creation_method SHELXL-2016/6
_audit_update_record
;
2021-01-22 deposited with the CCDC.	2021-07-27 downloaded from the CCDC.
;
_cell_angle_alpha 90
_cell_angle_beta 90.917(4)
_cell_angle_gamma 90
_cell_formula_units_Z 4
_cell_length_a 18.0232(11)
_cell_length_b 18.0621(9)
_cell_length_c 24.6633(16)
_cell_measurement_reflns_used 4487
_cell_measurement_temperature 296(2)
_cell_measurement_theta_max 18.557
_cell_measurement_theta_min 2.523
_cell_volume 8027.8(8)
_computing_structure_refinement 'SHELXL-2016/6 (Sheldrick, 2016)'
_diffrn_ambient_temperature 296(2)
_diffrn_measured_fraction_theta_full 0.989
_diffrn_measured_fraction_theta_max 0.986
_diffrn_measurement_device_type 'Bruker APEX-II CCD'
_diffrn_radiation_type MoK\a
_diffrn_radiation_wavelength 0.71073
_diffrn_reflns_av_R_equivalents 0.1265
_diffrn_reflns_av_unetI/netI 0.1225
_diffrn_reflns_Laue_measured_fraction_full 0.989
_diffrn_reflns_Laue_measured_fraction_max 0.986
_diffrn_reflns_limit_h_max 22
_diffrn_reflns_limit_h_min -15
_diffrn_reflns_limit_k_max 22
_diffrn_reflns_limit_k_min -22
_diffrn_reflns_limit_l_max 30
_diffrn_reflns_limit_l_min -30
_diffrn_reflns_number 70476
_diffrn_reflns_point_group_measured_fraction_full 0.989
_diffrn_reflns_point_group_measured_fraction_max 0.986
_diffrn_reflns_theta_full 25.242
_diffrn_reflns_theta_max 26.000
_diffrn_reflns_theta_min 2.000
_exptl_absorpt_coefficient_mu 0.596
_exptl_crystal_density_diffrn 1.364
_exptl_crystal_description block
_exptl_crystal_F_000 3344
_refine_diff_density_max 0.393
_refine_diff_density_min -0.882
_refine_diff_density_rms 0.089
_refine_ls_extinction_method none
_refine_ls_goodness_of_fit_ref 0.985
_refine_ls_hydrogen_treatment constr
_refine_ls_matrix_type full
_refine_ls_number_parameters 991
_refine_ls_number_reflns 15562
_refine_ls_number_restraints 12
_refine_ls_restrained_S_all 0.989
_refine_ls_R_factor_all 0.1374
_refine_ls_R_factor_gt 0.0632
_refine_ls_shift/su_max 0.002
_refine_ls_shift/su_mean 0.000
_refine_ls_structure_factor_coef Fsqd
_refine_ls_weighting_details 'w=1/[\s^2^(Fo^2^)+(0.0669P)^2^] where P=(Fo^2^+2Fc^2^)/3'
_refine_ls_weighting_scheme calc
_refine_ls_wR_factor_gt 0.1380
_refine_ls_wR_factor_ref 0.1701
_reflns_Friedel_coverage 0.000
_reflns_number_gt 7935
_reflns_number_total 15562
_reflns_threshold_expression 'I > 2\s(I)'
_cod_data_source_file d1ce00499a2.cif
_cod_data_source_block 1_sq
_cod_original_sg_symbol_H-M 'P 21/n'
_cod_database_code 7243385
_shelx_shelxl_version_number 2016/6
_shelx_space_group_comment
;
The symmetry employed for this shelxl refinement is uniquely defined
by the following loop, which should always be used as a source of
symmetry information in preference to the above space-group names.
They are only intended as comments.
;

loop_
_space_group_symop_operation_xyz
'x, y, z'
'-x+1/2, y+1/2, -z+1/2'
'-x, -y, -z'
'x-1/2, -y-1/2, z-1/2'

loop_
_atom_site_label
_atom_site_type_symbol
_atom_site_fract_x
_atom_site_fract_y
_atom_site_fract_z
_atom_site_U_iso_or_equiv
_atom_site_adp_type
_atom_site_occupancy
_atom_site_site_symmetry_order
_atom_site_calc_flag
_atom_site_refinement_flags_posn
_atom_site_refinement_flags_adp
_atom_site_refinement_flags_occupancy
_atom_site_disorder_assembly
_atom_site_disorder_group
Cd1 Cd 0.87662(3) 0.40125(2) 0.82236(2) 0.03963(15) Uani 1 1 d . . . . .
Cd2 Cd 0.92383(3) -0.09301(2) 0.32321(2) 0.03871(14) Uani 1 1 d . . . . .
N1 N 1.0051(3) 0.3922(3) 0.8301(2) 0.0504(15) Uani 1 1 d . . . . .
N2 N 0.7931(3) -0.1127(3) 0.3207(3) 0.0544(15) Uani 1 1 d . . . . .
N7 N 0.7485(3) 0.4024(3) 0.8175(2) 0.0527(15) Uani 1 1 d . . . . .
N8 N 1.0503(3) -0.0937(3) 0.3222(2) 0.0509(14) Uani 1 1 d . . . . .
N9 N 0.6786(3) -0.1162(3) 0.2932(2) 0.0464(14) Uani 1 1 d . . . . .
N10 N 1.1199(3) 0.3839(3) 0.8045(2) 0.0416(13) Uani 1 1 d . . . . .
N11 N 1.1651(3) -0.1082(3) 0.2933(2) 0.0444(13) Uani 1 1 d . . . . .
O12 O 0.9373(3) -0.1825(2) 0.24270(16) 0.0515(12) Uani 1 1 d . . . . .
N13 N 0.6319(3) 0.3916(3) 0.7916(3) 0.0568(16) Uani 1 1 d . . . . .
C14 C 0.8032(4) 0.1366(3) 1.2024(2) 0.0421(16) Uani 1 1 d . . . . .
C15 C 1.1208(4) 0.4078(4) 0.8582(3) 0.0548(18) Uani 1 1 d . . . . .
H15 H 1.162406 0.418723 0.879494 0.066 Uiso 1 1 calc R U . . .
C16 C 0.8650(4) 0.3608(4) 0.6529(3) 0.0492(17) Uani 1 1 d . . . . .
C17 C 0.9099(4) -0.1403(3) 0.1541(2) 0.0423(16) Uani 1 1 d . . . . .
N18 N 1.4167(3) -0.1338(3) 0.1651(2) 0.0558(15) Uani 1 1 d . . . . .
C19 C 1.0993(4) -0.0857(4) 0.3644(3) 0.065(2) Uani 1 1 d . . . . .
H19 H 1.086105 -0.075095 0.399840 0.078 Uiso 1 1 calc R U . . .
O20 O 0.9097(3) -0.0643(2) 0.23226(17) 0.0595(13) Uani 1 1 d . . . . .
C21 C 1.1823(3) 0.3761(3) 0.7700(2) 0.0395(15) Uani 1 1 d . . . . .
C22 C 0.7020(4) 0.3919(4) 0.7763(3) 0.0561(19) Uani 1 1 d . . . . .
H22 H 0.716756 0.385517 0.740604 0.067 Uiso 1 1 calc R U . . .
C23 C 1.1686(4) -0.0952(4) 0.3479(3) 0.075(3) Uani 1 1 d . . . . .
H23 H 1.211396 -0.093386 0.369520 0.090 Uiso 1 1 calc R U . . .
C24 C 0.9194(4) -0.1279(4) 0.2140(2) 0.0438(16) Uani 1 1 d . . . . .
C25 C 0.9373(4) 0.1391(4) 1.1990(3) 0.0472(17) Uani 1 1 d . . . . .
O26 O 0.8698(3) 0.3173(3) 0.74395(19) 0.0750(16) Uani 1 1 d . . . . .
C27 C 1.0488(4) 0.3759(3) 0.7906(3) 0.0456(16) Uani 1 1 d . . . . .
H27 H 1.032329 0.360424 0.756477 0.055 Uiso 1 1 calc R U . . .
N28 N 0.9214(3) -0.2727(3) 0.4481(2) 0.0513(15) Uani 1 1 d . . . . .
C29 C 0.7982(4) 0.0782(3) 1.2388(2) 0.0430(16) Uani 1 1 d . . . . .
H29 H 0.836139 0.043292 1.240821 0.052 Uiso 1 1 calc R U . . .
N30 N 0.8538(3) 0.2327(3) 0.9520(2) 0.0510(15) Uani 1 1 d . . . . .
C31 C 0.8948(4) 0.6628(4) 0.8898(2) 0.0490(17) Uani 1 1 d . . . . .
H31 H 0.912692 0.655548 0.855059 0.059 Uiso 1 1 calc R U . . .
C32 C 0.8740(4) 0.3714(4) 0.7139(3) 0.0494(17) Uani 1 1 d . . . . .
C33 C 0.7051(5) 0.4069(5) 0.8618(4) 0.081(3) Uani 1 1 d . . . . .
H33 H 0.722194 0.412698 0.897318 0.097 Uiso 1 1 calc R U . . .
N34 N 0.9296(3) -0.1937(3) 0.3808(2) 0.0497(14) Uani 1 1 d . . . . .
C35 C 0.6328(5) 0.4016(5) 0.8462(4) 0.087(3) Uani 1 1 d . . . . .
H35 H 0.591822 0.404246 0.868582 0.105 Uiso 1 1 calc R U . . .
N36 N 0.8671(3) 0.1437(3) 1.1710(2) 0.0566(16) Uani 1 1 d . . . . .
C37 C 0.8478(4) 0.1580(4) 0.3902(3) 0.0565(19) Uani 1 1 d . . . . .
H37 H 0.825402 0.144227 0.357467 0.068 Uiso 1 1 calc R U . . .
O38 O 0.8847(3) 0.4355(3) 0.73073(19) 0.0774(16) Uani 1 1 d . . . . .
C39 C 0.8721(4) 0.4046(4) 0.5621(3) 0.0559(19) Uani 1 1 d . . . . .
H39 H 0.880408 0.443016 0.537852 0.067 Uiso 1 1 calc R U . . .
C40 C 1.3494(4) -0.1326(4) 0.1950(3) 0.0469(17) Uani 1 1 d . . . . .
C41 C 0.8673(4) -0.0911(4) 0.1235(3) 0.059(2) Uani 1 1 d . . . . .
H41 H 0.847163 -0.049616 0.140103 0.071 Uiso 1 1 calc R U . . .
C42 C 0.6138(4) -0.1180(3) 0.2581(3) 0.0429(16) Uani 1 1 d . . . . .
C43 C 0.9403(4) -0.2003(3) 0.1286(2) 0.0492(17) Uani 1 1 d . . . . .
H43 H 0.969864 -0.232890 0.148575 0.059 Uiso 1 1 calc R U . . .
C44 C 0.6785(4) -0.1146(4) 0.3489(3) 0.061(2) Uani 1 1 d . . . . .
H44 H 0.637299 -0.115383 0.371097 0.073 Uiso 1 1 calc R U . . .
C45 C 1.0509(4) 0.4120(4) 0.8729(3) 0.0559(19) Uani 1 1 d . . . . .
H45 H 1.034868 0.426162 0.906999 0.067 Uiso 1 1 calc R U . . .
C46 C 0.7496(4) -0.1143(3) 0.2785(3) 0.0411(16) Uani 1 1 d . . . . .
H46 H 0.765632 -0.114162 0.242878 0.049 Uiso 1 1 calc R U . . .
N47 N 0.8640(3) 0.3027(3) 0.8799(2) 0.0503(14) Uani 1 1 d . . . . .
C48 C 0.8744(4) 0.5260(4) 0.8956(4) 0.065(2) Uani 1 1 d . . . . .
C49 C 1.2258(3) -0.1190(3) 0.2580(3) 0.0451(17) Uani 1 1 d . . . . .
C50 C 1.5494(4) -0.1615(3) 0.1781(3) 0.0495(18) Uani 1 1 d . . . . .
H50 H 1.549351 -0.188539 0.146010 0.059 Uiso 1 1 calc R U . . .
C51 C 0.8984(4) 0.1094(4) 0.4156(3) 0.058(2) Uani 1 1 d . . . . .
C52 C 0.9149(4) -0.2995(4) 0.5033(3) 0.0508(18) Uani 1 1 d . . . . .
O53 O 0.8328(4) 0.3737(3) 0.4509(2) 0.0878(19) Uani 1 1 d . . . . .
C54 C 1.0929(4) -0.1063(4) 0.2805(3) 0.0569(19) Uani 1 1 d . . . . .
H54 H 1.074473 -0.113230 0.245429 0.068 Uiso 1 1 calc R U . . .
C55 C 0.5668(4) 0.3796(4) 0.7580(3) 0.0523(18) Uani 1 1 d . . . . .
C56 C 1.2810(4) -0.1676(4) 0.2728(3) 0.0543(18) Uani 1 1 d . . . . .
H56 H 1.276670 -0.195602 0.304205 0.065 Uiso 1 1 calc R U . . .
C57 C 0.8576(4) 0.2101(4) 1.0081(3) 0.0543(18) Uani 1 1 d . . . . .
C58 C 1.4144(3) -0.1546(4) 0.1100(3) 0.0453(16) Uani 1 1 d . . . . .
C59 C 0.8370(4) 0.2794(4) 0.5788(3) 0.0570(19) Uani 1 1 d . . . . .
H59 H 0.822017 0.233213 0.566050 0.068 Uiso 1 1 calc R U . . .
C60 C 0.8908(4) 0.7322(4) 0.9101(2) 0.0527(18) Uani 1 1 d . . . . .
H60 H 0.903694 0.772039 0.888328 0.063 Uiso 1 1 calc R U . . .
C61 C 0.9145(4) 0.2165(4) 1.0958(3) 0.061(2) Uani 1 1 d . . . . .
H61 H 0.950410 0.236689 1.118869 0.073 Uiso 1 1 calc R U . . .
C62 C 0.8834(4) -0.1650(3) 0.0439(3) 0.056(2) Uani 1 1 d . . . . .
C63 C 0.8796(4) 0.4170(4) 0.6167(3) 0.057(2) Uani 1 1 d . . . . .
H63 H 0.894597 0.463181 0.629318 0.068 Uiso 1 1 calc R U . . .
C64 C 0.9146(5) 0.0352(4) 0.3922(3) 0.067(2) Uani 1 1 d . . . . .
C65 C 0.8695(4) 0.2999(4) 0.9335(3) 0.0507(18) Uani 1 1 d . . . . .
H65 H 0.882671 0.339855 0.955395 0.061 Uiso 1 1 calc R U . . .
O66 O 0.8664(4) 0.4729(3) 0.9266(2) 0.107(2) Uani 1 1 d . U . . .
O67 O 0.8832(3) 0.5208(3) 0.8463(2) 0.0724(16) Uani 1 1 d . . . . .
C68 C 1.4858(4) -0.1260(4) 0.1944(3) 0.0472(17) Uani 1 1 d . . . . .
C69 C 0.8645(4) 0.2479(4) 0.4609(3) 0.0492(17) Uani 1 1 d . . . . .
C70 C 0.8729(4) 0.6034(4) 0.9197(3) 0.0512(18) Uani 1 1 d . . . . .
C71 C 0.8522(4) 0.3352(4) 0.5429(3) 0.0546(19) Uani 1 1 d . . . . .
C72 C 0.8542(4) -0.1030(4) 0.0685(3) 0.063(2) Uani 1 1 d . . . . .
H72 H 0.826046 -0.069388 0.048387 0.076 Uiso 1 1 calc R U . . .
C73 C 1.3426(4) -0.1750(4) 0.2411(3) 0.0513(18) Uani 1 1 d . . . . .
H73 H 1.379674 -0.208518 0.250790 0.062 Uiso 1 1 calc R U . . .
C75 C 0.8676(4) 0.7454(4) 0.9631(3) 0.0503(18) Uani 1 1 d . . . . .
C76 C 0.8636(4) 0.1666(4) 1.1160(3) 0.0480(17) Uani 1 1 d . . . . .
C77 C 1.2913(4) -0.0869(4) 0.1781(3) 0.0534(18) Uani 1 1 d . . . . .
H77 H 1.294232 -0.061086 0.145582 0.064 Uiso 1 1 calc R U . . .
C78 C 0.8310(4) 0.2247(4) 0.4123(2) 0.0529(18) Uani 1 1 d . . . . .
H78 H 0.796778 0.255304 0.394801 0.064 Uiso 1 1 calc R U . . .
C79 C 0.9124(4) 0.2366(4) 1.0419(3) 0.062(2) Uani 1 1 d . . . . .
H79 H 0.948350 0.268327 1.028396 0.074 Uiso 1 1 calc R U . . .
C80 C 0.9564(4) -0.3592(4) 0.5189(3) 0.0519(18) Uani 1 1 d . . . . .
H80 H 0.984571 -0.384230 0.493479 0.062 Uiso 1 1 calc R U . . .
C82 C 1.4861(4) -0.0842(3) 0.2418(3) 0.0496(17) Uani 1 1 d . . . . .
H82 H 1.443612 -0.058862 0.252011 0.060 Uiso 1 1 calc R U . . .
C83 C 0.8702(4) -0.2634(4) 0.5395(3) 0.062(2) Uani 1 1 d . . . . .
H83 H 0.840599 -0.223850 0.528468 0.074 Uiso 1 1 calc R U . . .
C84 C 0.9113(4) -0.2022(4) 0.4313(3) 0.0547(19) Uani 1 1 d . . . . .
H84 H 0.893605 -0.164339 0.453177 0.066 Uiso 1 1 calc R U . . .
C85 C 1.1860(4) 0.3173(3) 0.7334(3) 0.0468(17) Uani 1 1 d . . . . .
H85 H 1.147964 0.282508 0.731717 0.056 Uiso 1 1 calc R U . . .
C86 C 1.2382(3) 0.4285(3) 0.7716(2) 0.0408(16) Uani 1 1 d . . . . .
H86 H 1.234998 0.468567 0.795167 0.049 Uiso 1 1 calc R U . . .
C87 C 0.8076(4) 0.1395(4) 1.0812(3) 0.069(2) Uani 1 1 d . . . . .
H87 H 0.772910 0.105864 1.093876 0.083 Uiso 1 1 calc R U . . .
C89 C 0.7458(4) 0.1892(3) 1.1999(3) 0.0486(17) Uani 1 1 d . . . . .
H89 H 0.748330 0.228389 1.175575 0.058 Uiso 1 1 calc R U . . .
C90 C 0.9282(4) -0.2137(3) 0.0743(2) 0.0533(19) Uani 1 1 d . . . . .
H90 H 0.949485 -0.254665 0.057794 0.064 Uiso 1 1 calc R U . . .
C91 C 1.2297(4) -0.0802(3) 0.2097(3) 0.0527(18) Uani 1 1 d . . . . .
H91 H 1.190664 -0.049701 0.198708 0.063 Uiso 1 1 calc R U . . .
C92 C 0.7494(4) -0.1118(4) 0.3644(3) 0.059(2) Uani 1 1 d . . . . .
H92 H 0.766229 -0.109488 0.400196 0.071 Uiso 1 1 calc R U . . .
O93 O 0.8969(3) 0.0244(3) 0.3447(2) 0.0849(18) Uani 1 1 d . . . . .
C95 C 0.8447(4) 0.6843(4) 0.9935(3) 0.069(2) Uani 1 1 d . . . . .
H95 H 0.828007 0.691389 1.028622 0.083 Uiso 1 1 calc R U . . .
C96 C 0.9320(4) 0.1325(4) 0.4650(3) 0.069(2) Uani 1 1 d . . . . .
H96 H 0.966183 0.102048 0.482732 0.083 Uiso 1 1 calc R U . . .
C97 C 0.9142(4) 0.2000(4) 0.4866(3) 0.064(2) Uani 1 1 d . . . . .
H97 H 0.935915 0.214156 0.519423 0.077 Uiso 1 1 calc R U . . .
O98 O 0.9448(4) -0.0136(4) 0.4203(3) 0.130(3) Uani 1 1 d . . . . .
C99 C 0.9449(4) 0.1682(4) 1.2493(3) 0.060(2) Uani 1 1 d . . . . .
H99 H 0.905606 0.194347 1.264143 0.072 Uiso 1 1 calc R U . . .
C101 C 0.8044(4) 0.1631(4) 1.0280(3) 0.062(2) Uani 1 1 d . . . . .
H101 H 0.765918 0.147003 1.005309 0.075 Uiso 1 1 calc R U . . .
C102 C 0.8478(4) 0.3226(4) 0.4817(3) 0.058(2) Uani 1 1 d . . . . .
C103 C 0.8425(4) 0.2341(4) 0.8650(3) 0.062(2) Uani 1 1 d . . . . .
H103 H 0.832805 0.219857 0.829375 0.075 Uiso 1 1 calc R U . . .
C104 C 0.9963(4) 0.1017(4) 1.1767(3) 0.070(2) Uani 1 1 d . . . . .
H104 H 0.992390 0.082696 1.141773 0.084 Uiso 1 1 calc R U . . .
C105 C 0.8439(4) 0.2920(4) 0.6338(3) 0.0552(19) Uani 1 1 d . . . . .
H105 H 0.834400 0.253961 0.658180 0.066 Uiso 1 1 calc R U . . .
C106 C 0.8662(5) -0.1788(4) -0.0152(3) 0.063(2) Uani 1 1 d . . . . .
C107 C 0.8367(5) 0.1885(4) 0.9082(3) 0.073(2) Uani 1 1 d . . . . .
H107 H 0.824051 0.138604 0.908260 0.088 Uiso 1 1 calc R U . . .
C108 C 0.9521(4) -0.2616(4) 0.3641(3) 0.065(2) Uani 1 1 d . . . . .
H108 H 0.967638 -0.272377 0.329228 0.077 Uiso 1 1 calc R U . . .
C110 C 0.8465(5) 0.6135(4) 0.9721(3) 0.068(2) Uani 1 1 d . . . . .
H110 H 0.830377 0.573279 0.992349 0.082 Uiso 1 1 calc R U . . .
C141 C 0.9491(5) -0.3104(4) 0.4041(3) 0.074(2) Uani 1 1 d . . . . .
H141 H 0.962871 -0.360005 0.402765 0.089 Uiso 1 1 calc R U . . .
O1 O 0.8541(4) -0.1261(3) -0.0454(2) 0.0936(19) Uani 1 1 d . U . . .
C2 C 0.5604(4) 0.4073(4) 0.7064(3) 0.068(2) Uani 1 1 d . . . . .
H2 H 0.600133 0.432392 0.691322 0.082 Uiso 1 1 calc R U . . .
C3 C 0.5491(4) -0.0803(3) 0.2735(3) 0.0477(17) Uani 1 1 d . . . . .
H3 H 0.549073 -0.052610 0.305291 0.057 Uiso 1 1 calc R U . . .
C4 C 1.4568(4) -0.1173(4) 0.0725(3) 0.0550(19) Uani 1 1 d . . . . .
H4 H 1.485342 -0.076717 0.083076 0.066 Uiso 1 1 calc R U . . .
C5 C 0.6131(4) -0.1566(3) 0.2097(3) 0.0539(18) Uani 1 1 d . . . . .
H5 H 0.656255 -0.179535 0.198190 0.065 Uiso 1 1 calc R U . . .
C6 C 1.3704(4) -0.2127(4) 0.0924(3) 0.060(2) Uani 1 1 d . . . . .
H6 H 1.339986 -0.236318 0.117045 0.071 Uiso 1 1 calc R U . . .
C7 C 1.0087(4) 0.1599(4) 1.2785(3) 0.060(2) Uani 1 1 d . . . . .
H7 H 1.013175 0.181302 1.312656 0.071 Uiso 1 1 calc R U . . .

loop_
_atom_site_aniso_label
_atom_site_aniso_U_11
_atom_site_aniso_U_22
_atom_site_aniso_U_33
_atom_site_aniso_U_23
_atom_site_aniso_U_13
_atom_site_aniso_U_12
Cd1 0.0351(3) 0.0450(3) 0.0389(3) -0.0016(2) 0.0035(2) -0.0010(2)
Cd2 0.0316(3) 0.0472(3) 0.0374(3) 0.0002(2) 0.0025(2) -0.0002(2)
N1 0.040(4) 0.050(3) 0.062(4) 0.002(3) 0.016(3) -0.002(3)
N2 0.033(4) 0.060(4) 0.071(4) -0.002(3) 0.000(3) 0.003(3)
N7 0.038(4) 0.066(4) 0.054(4) -0.003(3) -0.006(3) -0.006(3)
N8 0.042(4) 0.060(3) 0.050(3) -0.001(3) 0.006(3) -0.007(3)
N9 0.032(4) 0.048(3) 0.058(4) 0.000(3) -0.003(3) -0.005(3)
N10 0.032(4) 0.042(3) 0.051(3) -0.002(2) 0.009(3) -0.001(2)
N11 0.027(3) 0.055(3) 0.051(3) -0.011(3) 0.001(3) -0.007(3)
O12 0.064(3) 0.052(3) 0.038(2) -0.001(2) -0.002(2) -0.006(2)
N13 0.037(4) 0.062(4) 0.072(4) -0.006(3) 0.008(3) 0.001(3)
C14 0.033(4) 0.044(4) 0.050(4) 0.010(3) 0.001(3) 0.002(3)
C15 0.044(5) 0.079(5) 0.041(4) -0.002(4) -0.007(3) -0.001(4)
C16 0.046(5) 0.054(4) 0.047(4) -0.011(3) 0.001(3) 0.000(3)
C17 0.042(4) 0.042(4) 0.043(4) -0.004(3) -0.001(3) 0.000(3)
N18 0.032(4) 0.082(4) 0.054(3) -0.025(3) 0.007(3) -0.004(3)
C19 0.037(5) 0.099(6) 0.060(5) -0.023(4) -0.007(4) 0.001(4)
O20 0.077(4) 0.054(3) 0.048(3) -0.017(2) 0.003(3) 0.020(3)
C21 0.030(4) 0.046(4) 0.043(4) 0.003(3) 0.004(3) 0.002(3)
C22 0.034(5) 0.071(5) 0.063(5) -0.004(4) -0.001(4) 0.000(4)
C23 0.041(5) 0.121(7) 0.063(5) -0.044(5) -0.006(4) 0.003(5)
C24 0.030(4) 0.059(4) 0.042(4) -0.001(3) 0.003(3) -0.004(3)
C25 0.023(4) 0.066(4) 0.053(4) 0.012(4) 0.007(3) -0.001(3)
O26 0.101(5) 0.075(4) 0.050(3) -0.006(3) 0.005(3) 0.001(3)
C27 0.029(4) 0.057(4) 0.050(4) -0.004(3) 0.007(3) -0.004(3)
N28 0.040(4) 0.063(4) 0.051(3) 0.015(3) -0.009(3) -0.003(3)
C29 0.038(4) 0.040(4) 0.051(4) 0.005(3) 0.003(3) 0.012(3)
N30 0.057(4) 0.053(3) 0.043(3) 0.008(3) 0.004(3) -0.006(3)
C31 0.058(5) 0.051(4) 0.038(4) -0.007(3) 0.002(3) -0.002(4)
C32 0.041(5) 0.062(5) 0.045(4) -0.012(4) 0.004(3) 0.008(4)
C33 0.047(6) 0.117(7) 0.078(6) -0.038(5) 0.002(5) 0.000(5)
N34 0.045(4) 0.055(3) 0.050(3) 0.011(3) 0.000(3) 0.002(3)
C35 0.048(6) 0.132(8) 0.082(6) -0.044(6) 0.001(5) -0.001(5)
N36 0.029(4) 0.089(4) 0.051(3) 0.024(3) 0.003(3) 0.009(3)
C37 0.059(5) 0.067(5) 0.043(4) -0.018(4) 0.006(4) -0.017(4)
O38 0.111(5) 0.072(3) 0.049(3) -0.015(3) -0.004(3) -0.012(3)
C39 0.060(5) 0.054(4) 0.054(4) -0.008(4) 0.007(4) -0.003(4)
C40 0.030(4) 0.062(4) 0.049(4) -0.019(3) 0.002(3) -0.010(3)
C41 0.078(6) 0.050(4) 0.049(4) -0.015(3) -0.005(4) 0.020(4)
C42 0.028(4) 0.045(4) 0.056(4) -0.006(3) 0.005(3) 0.000(3)
C43 0.056(5) 0.048(4) 0.044(4) -0.004(3) -0.005(3) 0.014(3)
C44 0.040(5) 0.091(6) 0.051(4) -0.001(4) 0.010(4) -0.001(4)
C45 0.044(5) 0.080(5) 0.044(4) -0.011(4) 0.013(4) -0.004(4)
C46 0.027(4) 0.048(4) 0.048(4) -0.002(3) 0.001(3) 0.003(3)
N47 0.048(4) 0.049(3) 0.054(4) 0.002(3) 0.005(3) -0.003(3)
C48 0.058(6) 0.051(5) 0.085(6) -0.008(4) -0.014(5) 0.007(4)
C49 0.017(4) 0.052(4) 0.066(5) -0.017(3) 0.003(3) 0.002(3)
C50 0.029(4) 0.055(4) 0.064(4) -0.023(3) 0.001(4) 0.004(3)
C51 0.061(6) 0.067(5) 0.046(4) -0.019(4) 0.012(4) -0.011(4)
C52 0.048(5) 0.053(4) 0.052(4) 0.020(3) -0.008(4) -0.003(4)
O53 0.131(6) 0.067(4) 0.066(4) 0.001(3) -0.008(4) 0.010(3)
C54 0.040(5) 0.086(5) 0.045(4) -0.004(4) 0.007(4) -0.005(4)
C55 0.032(5) 0.054(4) 0.071(5) -0.014(4) -0.011(4) 0.001(3)
C56 0.037(5) 0.071(5) 0.055(4) 0.001(4) 0.007(4) -0.004(4)
C57 0.047(5) 0.062(4) 0.054(4) 0.013(4) 0.004(4) 0.002(4)
C58 0.023(4) 0.059(4) 0.054(4) -0.018(3) 0.000(3) 0.000(3)
C59 0.074(6) 0.053(4) 0.045(4) -0.010(3) 0.012(4) -0.011(4)
C60 0.064(5) 0.059(4) 0.036(4) 0.000(3) -0.009(3) -0.005(4)
C61 0.044(5) 0.083(5) 0.054(4) 0.015(4) -0.009(4) -0.021(4)
C62 0.090(6) 0.040(4) 0.039(4) -0.009(3) -0.001(4) 0.012(4)
C63 0.081(6) 0.041(4) 0.049(4) -0.016(3) 0.009(4) 0.007(4)
C64 0.081(7) 0.055(5) 0.065(5) -0.020(4) 0.022(5) -0.005(4)
C65 0.058(5) 0.044(4) 0.050(4) 0.002(3) 0.004(4) -0.001(3)
O66 0.169(6) 0.065(4) 0.087(4) -0.011(3) -0.008(4) 0.002(4)
O67 0.087(4) 0.073(3) 0.058(3) -0.026(3) 0.006(3) -0.004(3)
C68 0.031(4) 0.056(4) 0.054(4) -0.016(3) -0.005(3) 0.004(3)
C69 0.041(5) 0.063(4) 0.043(4) -0.011(3) 0.003(3) -0.001(4)
C70 0.052(5) 0.053(4) 0.047(4) -0.015(3) -0.014(3) 0.000(4)
C71 0.060(5) 0.058(4) 0.046(4) -0.016(3) 0.008(4) 0.005(4)
C72 0.087(6) 0.051(4) 0.052(4) 0.001(3) -0.015(4) 0.011(4)
C73 0.032(4) 0.065(4) 0.058(4) -0.010(4) -0.001(4) 0.013(3)
C75 0.054(5) 0.049(4) 0.047(4) -0.005(3) -0.012(4) 0.001(3)
C76 0.040(5) 0.061(4) 0.043(4) 0.014(3) 0.009(3) 0.006(3)
C77 0.031(4) 0.061(4) 0.069(5) -0.001(4) 0.011(4) 0.002(3)
C78 0.063(5) 0.065(4) 0.031(3) -0.007(3) 0.003(3) -0.002(4)
C79 0.045(5) 0.088(5) 0.052(4) 0.014(4) 0.007(4) -0.021(4)
C80 0.046(5) 0.062(4) 0.048(4) 0.009(3) 0.006(3) 0.008(4)
C82 0.024(4) 0.059(4) 0.066(4) -0.019(3) 0.004(3) 0.004(3)
C83 0.045(5) 0.075(5) 0.065(5) 0.024(4) 0.008(4) 0.009(4)
C84 0.056(5) 0.058(4) 0.050(4) 0.015(3) 0.009(4) 0.011(4)
C85 0.029(4) 0.045(4) 0.066(4) -0.009(3) -0.001(4) -0.011(3)
C86 0.036(4) 0.040(3) 0.047(4) -0.011(3) 0.008(3) -0.003(3)
C87 0.054(5) 0.096(6) 0.056(5) 0.031(4) 0.002(4) -0.029(5)
C89 0.034(4) 0.048(4) 0.065(4) 0.014(3) 0.005(4) 0.009(3)
C90 0.076(6) 0.044(4) 0.040(4) -0.008(3) 0.005(4) 0.012(4)
C91 0.041(5) 0.050(4) 0.068(5) 0.008(3) -0.001(4) 0.005(3)
C92 0.048(5) 0.078(5) 0.050(4) -0.001(4) -0.006(4) 0.005(4)
O93 0.122(5) 0.068(3) 0.064(3) -0.036(3) -0.009(3) 0.006(3)
C95 0.096(7) 0.066(5) 0.046(4) -0.010(4) 0.011(4) -0.016(4)
C96 0.057(6) 0.080(5) 0.070(5) -0.023(4) -0.003(4) 0.012(4)
C97 0.057(5) 0.082(5) 0.055(4) -0.037(4) 0.001(4) -0.001(4)
O98 0.184(8) 0.117(5) 0.089(5) -0.038(4) -0.009(5) 0.083(5)
C99 0.029(5) 0.080(5) 0.072(5) -0.015(4) 0.001(4) 0.010(4)
C101 0.055(5) 0.078(5) 0.055(4) 0.020(4) -0.004(4) -0.018(4)
C102 0.058(5) 0.063(5) 0.054(4) -0.018(4) 0.010(4) -0.005(4)
C103 0.084(6) 0.060(5) 0.042(4) 0.003(3) -0.010(4) -0.020(4)
C104 0.053(5) 0.097(6) 0.061(5) -0.011(4) -0.006(4) 0.010(5)
C105 0.057(5) 0.062(4) 0.048(4) -0.007(3) 0.007(4) -0.007(4)
C106 0.093(7) 0.053(4) 0.043(4) -0.001(3) -0.003(4) 0.008(4)
C107 0.099(7) 0.054(5) 0.067(5) 0.006(4) -0.002(5) -0.022(4)
C108 0.080(6) 0.062(5) 0.051(4) 0.003(4) -0.001(4) 0.013(4)
C110 0.096(7) 0.053(5) 0.057(5) -0.010(4) 0.015(4) -0.011(4)
C141 0.105(8) 0.066(5) 0.050(4) 0.002(4) -0.009(5) 0.022(5)
O1 0.161(6) 0.061(3) 0.058(3) -0.002(3) -0.021(3) 0.010(3)
C2 0.034(5) 0.095(6) 0.075(5) 0.008(5) -0.001(4) -0.017(4)
C3 0.033(4) 0.043(4) 0.067(4) -0.016(3) -0.006(4) 0.001(3)
C4 0.043(5) 0.064(5) 0.057(4) -0.023(4) 0.001(4) -0.009(4)
C5 0.031(4) 0.057(4) 0.074(5) -0.010(4) 0.002(4) 0.009(3)
C6 0.052(5) 0.064(5) 0.063(5) -0.022(4) 0.009(4) -0.006(4)
C7 0.044(5) 0.062(5) 0.072(5) -0.008(4) -0.001(4) 0.004(4)

loop_
_atom_type_symbol
_atom_type_description
_atom_type_scat_dispersion_real
_atom_type_scat_dispersion_imag
_atom_type_scat_source
C C 0.0033 0.0016 'International Tables Vol C Tables 4.2.6.8 and 6.1.1.4'
H H 0.0000 0.0000 'International Tables Vol C Tables 4.2.6.8 and 6.1.1.4'
Cd Cd -0.8075 1.2024 'International Tables Vol C Tables 4.2.6.8 and 6.1.1.4'
N N 0.0061 0.0033 'International Tables Vol C Tables 4.2.6.8 and 6.1.1.4'
O O 0.0106 0.0060 'International Tables Vol C Tables 4.2.6.8 and 6.1.1.4'

loop_
_geom_angle_atom_site_label_1
_geom_angle_atom_site_label_2
_geom_angle_atom_site_label_3
_geom_angle
_geom_angle_site_symmetry_1
_geom_angle_site_symmetry_3
_geom_angle_publ_flag
O67 Cd1 N47 126.21(19) . . ?
O67 Cd1 N7 93.06(19) . . ?
N47 Cd1 N7 85.98(19) . . ?
O67 Cd1 N1 89.86(19) . . ?
N47 Cd1 N1 90.17(18) . . ?
N7 Cd1 N1 176.07(18) . . ?
O67 Cd1 O38 89.78(18) . . ?
N47 Cd1 O38 143.99(18) . . ?
N7 Cd1 O38 91.5(2) . . ?
N1 Cd1 O38 91.2(2) . . ?
O67 Cd1 O26 143.41(19) . . ?
N47 Cd1 O26 90.24(19) . . ?
N7 Cd1 O26 85.85(19) . . ?
N1 Cd1 O26 93.37(19) . . ?
O38 Cd1 O26 53.75(16) . . ?
O93 Cd2 N8 103.2(2) . . ?
O93 Cd2 N34 127.4(2) . . ?
N8 Cd2 N34 88.11(19) . . ?
O93 Cd2 O20 89.75(18) . . ?
N8 Cd2 O20 94.92(18) . . ?
N34 Cd2 O20 140.97(17) . . ?
O93 Cd2 N2 86.0(2) . . ?
N8 Cd2 N2 170.83(18) . . ?
N34 Cd2 N2 86.14(19) . . ?
O20 Cd2 N2 85.12(19) . . ?
O93 Cd2 O12 143.10(17) . . ?
N8 Cd2 O12 83.19(17) . . ?
N34 Cd2 O12 88.64(17) . . ?
O20 Cd2 O12 53.36(13) . . ?
N2 Cd2 O12 89.53(17) . . ?
C27 N1 C45 105.8(6) . . ?
C27 N1 Cd1 124.7(5) . . ?
C45 N1 Cd1 128.9(5) . . ?
C46 N2 C92 106.8(6) . . ?
C46 N2 Cd2 127.6(5) . . ?
C92 N2 Cd2 124.7(5) . . ?
C22 N7 C33 105.2(6) . . ?
C22 N7 Cd1 131.2(5) . . ?
C33 N7 Cd1 123.3(5) . . ?
C54 N8 C19 103.7(6) . . ?
C54 N8 Cd2 127.3(5) . . ?
C19 N8 Cd2 128.8(5) . . ?
C46 N9 C44 106.7(6) . . ?
C46 N9 C42 127.5(6) . . ?
C44 N9 C42 125.8(6) . . ?
C27 N10 C15 106.0(6) . . ?
C27 N10 C21 126.8(6) . . ?
C15 N10 C21 127.0(6) . . ?
C54 N11 C23 105.0(6) . . ?
C54 N11 C49 128.0(6) . . ?
C23 N11 C49 127.0(6) . . ?
C24 O12 Cd2 85.1(4) . . ?
C22 N13 C35 106.6(7) . . ?
C22 N13 C55 127.4(7) . . ?
C35 N13 C55 125.9(7) . . ?
C29 C14 N36 119.2(6) . . ?
C29 C14 C89 119.1(6) . . ?
N36 C14 C89 121.6(6) . . ?
C45 C15 N10 106.4(6) . . ?
C45 C15 H15 126.8 . . ?
N10 C15 H15 126.8 . . ?
C105 C16 C63 119.8(6) . . ?
C105 C16 C32 118.3(6) . . ?
C63 C16 C32 121.9(6) . . ?
C43 C17 C41 118.5(6) . . ?
C43 C17 C24 122.0(6) . . ?
C41 C17 C24 119.5(6) . . ?
C58 N18 C40 119.3(5) . . ?
C58 N18 C68 121.5(5) . . ?
C40 N18 C68 118.3(5) . . ?
C23 C19 N8 110.7(7) . . ?
C23 C19 H19 124.6 . . ?
N8 C19 H19 124.6 . . ?
C24 O20 Cd2 97.4(4) . . ?
C86 C21 C85 119.8(6) . . ?
C86 C21 N10 119.6(5) . . ?
C85 C21 N10 120.5(6) . . ?
N7 C22 N13 112.1(7) . . ?
N7 C22 H22 124.0 . . ?
N13 C22 H22 124.0 . . ?
C19 C23 N11 107.0(7) . . ?
C19 C23 H23 126.5 . . ?
N11 C23 H23 126.5 . . ?
O20 C24 O12 124.0(6) . . ?
O20 C24 C17 118.6(6) . . ?
O12 C24 C17 117.5(6) . . ?
C99 C25 C104 119.2(7) . . ?
C99 C25 N36 119.6(6) . . ?
C104 C25 N36 121.1(7) . . ?
C32 O26 Cd1 88.9(4) . . ?
N1 C27 N10 111.9(6) . . ?
N1 C27 H27 124.0 . . ?
N10 C27 H27 124.0 . . ?
C84 N28 C141 105.8(6) . . ?
C84 N28 C52 126.0(6) . . ?
C141 N28 C52 127.5(6) . . ?
C86 C29 C14 120.6(6) 4_566 . ?
C86 C29 H29 119.7 4_566 . ?
C14 C29 H29 119.7 . . ?
C65 N30 C107 107.9(5) . . ?
C65 N30 C57 125.5(6) . . ?
C107 N30 C57 126.5(6) . . ?
C60 C31 C70 120.8(6) . . ?
C60 C31 H31 119.6 . . ?
C70 C31 H31 119.6 . . ?
O26 C32 O38 123.3(6) . . ?
O26 C32 C16 119.3(6) . . ?
O38 C32 C16 117.4(7) . . ?
C35 C33 N7 109.4(8) . . ?
C35 C33 H33 125.3 . . ?
N7 C33 H33 125.3 . . ?
C84 N34 C108 105.3(6) . . ?
C84 N34 Cd2 132.2(5) . . ?
C108 N34 Cd2 122.4(4) . . ?
C33 C35 N13 106.7(8) . . ?
C33 C35 H35 126.7 . . ?
N13 C35 H35 126.7 . . ?
C14 N36 C76 122.0(5) . . ?
C14 N36 C25 117.1(5) . . ?
C76 N36 C25 120.2(6) . . ?
C78 C37 C51 121.4(6) . . ?
C78 C37 H37 119.3 . . ?
C51 C37 H37 119.3 . . ?
C32 O38 Cd1 93.7(4) . . ?
C63 C39 C71 120.4(7) . . ?
C63 C39 H39 119.8 . . ?
C71 C39 H39 119.8 . . ?
C73 C40 C77 120.0(6) . . ?
C73 C40 N18 120.3(6) . . ?
C77 C40 N18 119.7(6) . . ?
C72 C41 C17 121.0(6) . . ?
C72 C41 H41 119.5 . . ?
C17 C41 H41 119.5 . . ?
C5 C42 C3 118.6(6) . . ?
C5 C42 N9 121.7(6) . . ?
C3 C42 N9 119.7(6) . . ?
C17 C43 C90 121.9(6) . . ?
C17 C43 H43 119.1 . . ?
C90 C43 H43 119.1 . . ?
C92 C44 N9 105.8(7) . . ?
C92 C44 H44 127.1 . . ?
N9 C44 H44 127.1 . . ?
C15 C45 N1 109.8(6) . . ?
C15 C45 H45 125.1 . . ?
N1 C45 H45 125.1 . . ?
N2 C46 N9 110.7(6) . . ?
N2 C46 H46 124.6 . . ?
N9 C46 H46 124.6 . . ?
C65 N47 C103 104.7(5) . . ?
C65 N47 Cd1 129.9(4) . . ?
C103 N47 Cd1 125.2(4) . . ?
O67 C48 O66 124.7(7) . . ?
O67 C48 C70 117.4(7) . . ?
O66 C48 C70 117.9(8) . . ?
C56 C49 C91 120.4(6) . . ?
C56 C49 N11 119.1(7) . . ?
C91 C49 N11 120.4(6) . . ?
C68 C50 C5 119.6(6) . 1_655 ?
C68 C50 H50 120.2 . . ?
C5 C50 H50 120.2 1_655 . ?
C37 C51 C96 117.8(6) . . ?
C37 C51 C64 121.2(7) . . ?
C96 C51 C64 121.0(7) . . ?
C80 C52 C83 121.1(6) . . ?
C80 C52 N28 118.3(7) . . ?
C83 C52 N28 120.5(6) . . ?
N8 C54 N11 113.5(6) . . ?
N8 C54 H54 123.2 . . ?
N11 C54 H54 123.2 . . ?
C7 C55 C2 118.6(7) 4_565 . ?
C7 C55 N13 119.0(7) 4_565 . ?
C2 C55 N13 122.4(7) . . ?
C49 C56 C73 120.0(7) . . ?
C49 C56 H56 120.0 . . ?
C73 C56 H56 120.0 . . ?
C79 C57 C101 119.9(6) . . ?
C79 C57 N30 120.5(6) . . ?
C101 C57 N30 119.6(6) . . ?
C6 C58 C4 118.6(6) . . ?
C6 C58 N18 121.0(6) . . ?
C4 C58 N18 120.4(6) . . ?
C71 C59 C105 119.9(6) . . ?
C71 C59 H59 120.1 . . ?
C105 C59 H59 120.1 . . ?
C31 C60 C75 121.5(6) . . ?
C31 C60 H60 119.2 . . ?
C75 C60 H60 119.2 . . ?
C79 C61 C76 120.7(6) . . ?
C79 C61 H61 119.6 . . ?
C76 C61 H61 119.6 . . ?
C72 C62 C90 119.6(6) . . ?
C72 C62 C106 119.1(6) . . ?
C90 C62 C106 121.3(6) . . ?
C39 C63 C16 120.0(6) . . ?
C39 C63 H63 120.0 . . ?
C16 C63 H63 120.0 . . ?
O93 C64 O98 121.7(7) . . ?
O93 C64 C51 117.7(8) . . ?
O98 C64 C51 120.6(8) . . ?
N47 C65 N30 111.4(6) . . ?
N47 C65 H65 124.3 . . ?
N30 C65 H65 124.3 . . ?
C48 O67 Cd1 109.0(5) . . ?
C50 C68 C82 120.2(6) . . ?
C50 C68 N18 121.7(6) . . ?
C82 C68 N18 117.9(6) . . ?
C97 C69 C78 118.0(6) . . ?
C97 C69 C102 123.0(6) . . ?
C78 C69 C102 119.0(6) . . ?
C31 C70 C110 120.2(6) . . ?
C31 C70 C48 120.3(6) . . ?
C110 C70 C48 119.4(7) . . ?
C59 C71 C39 119.8(6) . . ?
C59 C71 C102 121.4(6) . . ?
C39 C71 C102 118.8(6) . . ?
C62 C72 C41 119.6(6) . . ?
C62 C72 H72 120.2 . . ?
C41 C72 H72 120.2 . . ?
C56 C73 C40 119.9(6) . . ?
C56 C73 H73 120.1 . . ?
C40 C73 H73 120.1 . . ?
C60 C75 C95 117.4(6) . . ?
C60 C75 C106 120.4(6) . 1_566 ?
C95 C75 C106 122.2(6) . 1_566 ?
C61 C76 C87 118.8(6) . . ?
C61 C76 N36 120.9(6) . . ?
C87 C76 N36 120.3(6) . . ?
C91 C77 C40 119.6(7) . . ?
C91 C77 H77 120.2 . . ?
C40 C77 H77 120.2 . . ?
C37 C78 C69 121.0(7) . . ?
C37 C78 H78 119.5 . . ?
C69 C78 H78 119.5 . . ?
C57 C79 C61 120.2(7) . . ?
C57 C79 H79 119.9 . . ?
C61 C79 H79 119.9 . . ?
C52 C80 C4 120.3(7) . 4_556 ?
C52 C80 H80 119.9 . . ?
C4 C80 H80 119.9 4_556 . ?
C3 C82 C68 120.0(6) 1_655 . ?
C3 C82 H82 120.0 1_655 . ?
C68 C82 H82 120.0 . . ?
C6 C83 C52 118.3(7) 4_556 . ?
C6 C83 H83 120.9 4_556 . ?
C52 C83 H83 120.9 . . ?
N34 C84 N28 111.7(6) . . ?
N34 C84 H84 124.2 . . ?
N28 C84 H84 124.2 . . ?
C89 C85 C21 120.0(6) 4_665 . ?
C89 C85 H85 120.0 4_665 . ?
C21 C85 H85 120.0 . . ?
C29 C86 C21 120.3(6) 4_665 . ?
C29 C86 H86 119.8 4_665 . ?
C21 C86 H86 119.8 . . ?
C101 C87 C76 119.6(6) . . ?
C101 C87 H87 120.2 . . ?
C76 C87 H87 120.2 . . ?
C85 C89 C14 120.1(6) 4_566 . ?
C85 C89 H89 120.0 4_566 . ?
C14 C89 H89 120.0 . . ?
C43 C90 C62 119.4(6) . . ?
C43 C90 H90 120.3 . . ?
C62 C90 H90 120.3 . . ?
C77 C91 C49 119.7(6) . . ?
C77 C91 H91 120.1 . . ?
C49 C91 H91 120.1 . . ?
C44 C92 N2 110.0(7) . . ?
C44 C92 H92 125.0 . . ?
N2 C92 H92 125.0 . . ?
C64 O93 Cd2 108.9(5) . . ?
C110 C95 C75 121.0(6) . . ?
C110 C95 H95 119.5 . . ?
C75 C95 H95 119.5 . . ?
C97 C96 C51 119.8(7) . . ?
C97 C96 H96 120.1 . . ?
C51 C96 H96 120.1 . . ?
C96 C97 C69 122.0(7) . . ?
C96 C97 H97 119.0 . . ?
C69 C97 H97 119.0 . . ?
C25 C99 C7 121.0(7) . . ?
C25 C99 H99 119.5 . . ?
C7 C99 H99 119.5 . . ?
C57 C101 C87 120.7(7) . . ?
C57 C101 H101 119.7 . . ?
C87 C101 H101 119.7 . . ?
O53 C102 C69 121.3(6) . . ?
O53 C102 C71 120.6(6) . . ?
C69 C102 C71 118.1(6) . . ?
N47 C103 C107 111.8(6) . . ?
N47 C103 H103 124.1 . . ?
C107 C103 H103 124.1 . . ?
C2 C104 C25 119.7(7) 4_666 . ?
C2 C104 H104 120.1 4_666 . ?
C25 C104 H104 120.1 . . ?
C16 C105 C59 120.2(7) . . ?
C16 C105 H105 119.9 . . ?
C59 C105 H105 119.9 . . ?
O1 C106 C75 120.4(6) . 1_544 ?
O1 C106 C62 119.4(6) . . ?
C75 C106 C62 120.1(6) 1_544 . ?
C103 C107 N30 104.2(6) . . ?
C103 C107 H107 127.9 . . ?
N30 C107 H107 127.9 . . ?
C141 C108 N34 111.1(7) . . ?
C141 C108 H108 124.4 . . ?
N34 C108 H108 124.4 . . ?
C95 C110 C70 118.9(7) . . ?
C95 C110 H110 120.5 . . ?
C70 C110 H110 120.5 . . ?
C108 C141 N28 106.0(7) . . ?
C108 C141 H141 127.0 . . ?
N28 C141 H141 127.0 . . ?
C104 C2 C55 120.7(7) 4_565 . ?
C104 C2 H2 119.6 4_565 . ?
C55 C2 H2 119.6 . . ?
C82 C3 C42 120.3(6) 1_455 . ?
C82 C3 H3 119.8 1_455 . ?
C42 C3 H3 119.8 . . ?
C58 C4 C80 119.5(6) . 4_655 ?
C58 C4 H4 120.2 . . ?
C80 C4 H4 120.2 4_655 . ?
C50 C5 C42 121.1(6) 1_455 . ?
C50 C5 H5 119.5 1_455 . ?
C42 C5 H5 119.5 . . ?
C83 C6 C58 122.1(7) 4_655 . ?
C83 C6 H6 118.9 4_655 . ?
C58 C6 H6 118.9 . . ?
C99 C7 C55 120.6(7) . 4_666 ?
C99 C7 H7 119.7 . . ?
C55 C7 H7 119.7 4_666 . ?

loop_
_geom_bond_atom_site_label_1
_geom_bond_atom_site_label_2
_geom_bond_distance
_geom_bond_site_symmetry_2
_geom_bond_publ_flag
Cd1 O67 2.240(5) . ?
Cd1 N47 2.291(5) . ?
Cd1 N7 2.310(6) . ?
Cd1 N1 2.327(6) . ?
Cd1 O38 2.350(5) . ?
Cd1 O26 2.459(5) . ?
Cd2 O93 2.241(5) . ?
Cd2 N8 2.280(6) . ?
Cd2 N34 2.308(5) . ?
Cd2 O20 2.313(4) . ?
Cd2 N2 2.382(6) . ?
Cd2 O12 2.575(4) . ?
N1 C27 1.297(7) . ?
N1 C45 1.375(8) . ?
N2 C46 1.293(7) . ?
N2 C92 1.345(8) . ?
N7 C22 1.322(8) . ?
N7 C33 1.356(9) . ?
N8 C54 1.312(8) . ?
N8 C19 1.361(8) . ?
N9 C46 1.336(8) . ?
N9 C44 1.374(8) . ?
N9 C42 1.442(8) . ?
N10 C27 1.330(7) . ?
N10 C15 1.392(8) . ?
N10 C21 1.428(7) . ?
N11 C54 1.335(8) . ?
N11 C23 1.368(8) . ?
N11 C49 1.423(8) . ?
O12 C24 1.253(7) . ?
N13 C22 1.325(8) . ?
N13 C35 1.358(9) . ?
N13 C55 1.443(8) . ?
C14 C29 1.389(8) . ?
C14 N36 1.404(8) . ?
C14 C89 1.404(8) . ?
C15 C45 1.319(9) . ?
C15 H15 0.9300 . ?
C16 C105 1.379(8) . ?
C16 C63 1.380(9) . ?
C16 C32 1.524(8) . ?
C17 C43 1.372(8) . ?
C17 C41 1.390(8) . ?
C17 C24 1.501(8) . ?
N18 C58 1.408(8) . ?
N18 C40 1.430(8) . ?
N18 C68 1.436(8) . ?
C19 C23 1.331(9) . ?
C19 H19 0.9300 . ?
O20 C24 1.247(7) . ?
C21 C86 1.384(8) . ?
C21 C85 1.395(8) . ?
C22 H22 0.9300 . ?
C23 H23 0.9300 . ?
C25 C99 1.353(9) . ?
C25 C104 1.380(9) . ?
C25 N36 1.434(8) . ?
O26 C32 1.228(8) . ?
C27 H27 0.9300 . ?
N28 C84 1.351(8) . ?
N28 C141 1.382(8) . ?
N28 C52 1.452(8) . ?
C29 C86 1.367(8) 4_566 ?
C29 H29 0.9300 . ?
N30 C65 1.328(7) . ?
N30 C107 1.374(8) . ?
N30 C57 1.443(8) . ?
C31 C60 1.351(8) . ?
C31 C70 1.365(8) . ?
C31 H31 0.9300 . ?
C32 O38 1.244(8) . ?
C33 C35 1.355(10) . ?
C33 H33 0.9300 . ?
N34 C84 1.303(7) . ?
N34 C108 1.358(8) . ?
C35 H35 0.9300 . ?
N36 C76 1.419(7) . ?
C37 C78 1.357(8) . ?
C37 C51 1.406(10) . ?
C37 H37 0.9300 . ?
C39 C63 1.367(9) . ?
C39 C71 1.386(8) . ?
C39 H39 0.9300 . ?
C40 C73 1.379(9) . ?
C40 C77 1.391(9) . ?
C41 C72 1.390(9) . ?
C41 H41 0.9300 . ?
C42 C5 1.383(8) . ?
C42 C3 1.408(8) . ?
C43 C90 1.376(8) . ?
C43 H43 0.9300 . ?
C44 C92 1.329(9) . ?
C44 H44 0.9300 . ?
C45 H45 0.9300 . ?
C46 H46 0.9300 . ?
N47 C65 1.324(7) . ?
N47 C103 1.348(8) . ?
C48 O67 1.232(9) . ?
C48 O66 1.236(9) . ?
C48 C70 1.520(9) . ?
C49 C56 1.371(9) . ?
C49 C91 1.385(9) . ?
C50 C68 1.379(8) . ?
C50 C5 1.380(8) 1_655 ?
C50 H50 0.9300 . ?
C51 C96 1.414(9) . ?
C51 C64 1.490(9) . ?
C52 C80 1.365(8) . ?
C52 C83 1.375(9) . ?
O53 C102 1.222(8) . ?
C54 H54 0.9300 . ?
C55 C7 1.370(9) 4_565 ?
C55 C2 1.370(10) . ?
C56 C73 1.374(8) . ?
C56 H56 0.9300 . ?
C57 C79 1.369(9) . ?
C57 C101 1.377(9) . ?
C58 C6 1.380(8) . ?
C58 C4 1.386(9) . ?
C59 C71 1.372(9) . ?
C59 C105 1.381(8) . ?
C59 H59 0.9300 . ?
C60 C75 1.399(8) . ?
C60 H60 0.9300 . ?
C61 C79 1.379(9) . ?
C61 C76 1.384(8) . ?
C61 H61 0.9300 . ?
C62 C72 1.381(8) . ?
C62 C90 1.402(8) . ?
C62 C106 1.506(8) . ?
C63 H63 0.9300 . ?
C64 O93 1.227(9) . ?
C64 O98 1.241(9) . ?
C65 H65 0.9300 . ?
C68 C82 1.394(8) . ?
C69 C97 1.390(9) . ?
C69 C78 1.399(8) . ?
C69 C102 1.476(9) . ?
C70 C110 1.397(9) . ?
C71 C102 1.527(9) . ?
C72 H72 0.9300 . ?
C73 H73 0.9300 . ?
C75 C95 1.401(9) . ?
C75 C106 1.471(9) 1_566 ?
C76 C87 1.402(9) . ?
C77 C91 1.372(9) . ?
C77 H77 0.9300 . ?
C78 H78 0.9300 . ?
C79 H79 0.9300 . ?
C80 C4 1.388(8) 4_556 ?
C80 H80 0.9300 . ?
C82 C3 1.368(8) 1_655 ?
C82 H82 0.9300 . ?
C83 C6 1.373(9) 4_556 ?
C83 H83 0.9300 . ?
C84 H84 0.9300 . ?
C85 C89 1.374(8) 4_665 ?
C85 H85 0.9300 . ?
C86 H86 0.9300 . ?
C87 C101 1.380(8) . ?
C87 H87 0.9300 . ?
C89 H89 0.9300 . ?
C90 H90 0.9300 . ?
C91 H91 0.9300 . ?
C92 H92 0.9300 . ?
C95 C110 1.384(9) . ?
C95 H95 0.9300 . ?
C96 C97 1.370(9) . ?
C96 H96 0.9300 . ?
C97 H97 0.9300 . ?
C99 C7 1.356(9) . ?
C99 H99 0.9300 . ?
C101 H101 0.9300 . ?
C103 C107 1.351(9) . ?
C103 H103 0.9300 . ?
C104 C2 1.367(10) 4_666 ?
C104 H104 0.9300 . ?
C105 H105 0.9300 . ?
C106 O1 1.226(7) . ?
C107 H107 0.9300 . ?
C108 C141 1.324(9) . ?
C108 H108 0.9300 . ?
C110 H110 0.9300 . ?
C141 H141 0.9300 . ?
C2 H2 0.9300 . ?
C3 H3 0.9300 . ?
C4 H4 0.9300 . ?
C5 H5 0.9300 . ?
C6 H6 0.9300 . ?
C7 H7 0.9300 . ?

loop_
_geom_torsion_atom_site_label_1
_geom_torsion_atom_site_label_2
_geom_torsion_atom_site_label_3
_geom_torsion_atom_site_label_4
_geom_torsion
_geom_torsion_site_symmetry_1
_geom_torsion_site_symmetry_2
_geom_torsion_site_symmetry_3
_geom_torsion_site_symmetry_4
_geom_torsion_publ_flag
C27 N10 C15 C45 0.5(7) . . . . ?
C21 N10 C15 C45 175.3(6) . . . . ?
C54 N8 C19 C23 -1.5(9) . . . . ?
Cd2 N8 C19 C23 175.1(5) . . . . ?
C27 N10 C21 C86 134.2(6) . . . . ?
C15 N10 C21 C86 -39.7(9) . . . . ?
C27 N10 C21 C85 -43.7(9) . . . . ?
C15 N10 C21 C85 142.4(6) . . . . ?
C33 N7 C22 N13 1.7(8) . . . . ?
Cd1 N7 C22 N13 175.1(4) . . . . ?
C35 N13 C22 N7 -0.7(8) . . . . ?
C55 N13 C22 N7 -178.2(6) . . . . ?
N8 C19 C23 N11 1.3(9) . . . . ?
C54 N11 C23 C19 -0.6(8) . . . . ?
C49 N11 C23 C19 177.7(6) . . . . ?
Cd2 O20 C24 O12 -5.0(7) . . . . ?
Cd2 O20 C24 C17 175.4(5) . . . . ?
Cd2 O12 C24 O20 4.4(6) . . . . ?
Cd2 O12 C24 C17 -176.0(5) . . . . ?
C43 C17 C24 O20 159.9(6) . . . . ?
C41 C17 C24 O20 -22.0(9) . . . . ?
C43 C17 C24 O12 -19.7(9) . . . . ?
C41 C17 C24 O12 158.3(6) . . . . ?
C45 N1 C27 N10 -0.2(7) . . . . ?
Cd1 N1 C27 N10 171.8(4) . . . . ?
C15 N10 C27 N1 -0.2(7) . . . . ?
C21 N10 C27 N1 -175.0(5) . . . . ?
N36 C14 C29 C86 177.2(6) . . . 4_566 ?
C89 C14 C29 C86 0.4(10) . . . 4_566 ?
Cd1 O26 C32 O38 5.6(8) . . . . ?
Cd1 O26 C32 C16 -173.8(6) . . . . ?
C105 C16 C32 O26 7.4(10) . . . . ?
C63 C16 C32 O26 -170.5(7) . . . . ?
C105 C16 C32 O38 -172.0(7) . . . . ?
C63 C16 C32 O38 10.0(10) . . . . ?
C22 N7 C33 C35 -2.1(9) . . . . ?
Cd1 N7 C33 C35 -176.1(5) . . . . ?
N7 C33 C35 N13 1.7(10) . . . . ?
C22 N13 C35 C33 -0.6(9) . . . . ?
C55 N13 C35 C33 176.9(6) . . . . ?
C29 C14 N36 C76 141.3(7) . . . . ?
C89 C14 N36 C76 -42.0(10) . . . . ?
C29 C14 N36 C25 -48.8(9) . . . . ?
C89 C14 N36 C25 127.9(7) . . . . ?
C99 C25 N36 C14 -36.4(9) . . . . ?
C104 C25 N36 C14 139.8(7) . . . . ?
C99 C25 N36 C76 133.7(7) . . . . ?
C104 C25 N36 C76 -50.1(9) . . . . ?
O26 C32 O38 Cd1 -5.9(8) . . . . ?
C16 C32 O38 Cd1 173.6(5) . . . . ?
C58 N18 C40 C73 121.9(7) . . . . ?
C68 N18 C40 C73 -47.7(9) . . . . ?
C58 N18 C40 C77 -59.6(9) . . . . ?
C68 N18 C40 C77 130.8(7) . . . . ?
C43 C17 C41 C72 1.3(11) . . . . ?
C24 C17 C41 C72 -176.8(6) . . . . ?
C46 N9 C42 C5 36.2(9) . . . . ?
C44 N9 C42 C5 -145.3(7) . . . . ?
C46 N9 C42 C3 -144.4(6) . . . . ?
C44 N9 C42 C3 34.2(9) . . . . ?
C41 C17 C43 C90 -1.5(10) . . . . ?
C24 C17 C43 C90 176.5(6) . . . . ?
C46 N9 C44 C92 0.1(7) . . . . ?
C42 N9 C44 C92 -178.8(6) . . . . ?
N10 C15 C45 N1 -0.6(8) . . . . ?
C27 N1 C45 C15 0.5(8) . . . . ?
Cd1 N1 C45 C15 -171.1(4) . . . . ?
C92 N2 C46 N9 -1.5(7) . . . . ?
Cd2 N2 C46 N9 -171.2(4) . . . . ?
C44 N9 C46 N2 0.9(7) . . . . ?
C42 N9 C46 N2 179.7(5) . . . . ?
C54 N11 C49 C56 -134.1(7) . . . . ?
C23 N11 C49 C56 47.9(9) . . . . ?
C54 N11 C49 C91 46.7(9) . . . . ?
C23 N11 C49 C91 -131.2(8) . . . . ?
C78 C37 C51 C96 -0.7(11) . . . . ?
C78 C37 C51 C64 177.8(6) . . . . ?
C84 N28 C52 C80 -151.0(7) . . . . ?
C141 N28 C52 C80 18.7(10) . . . . ?
C84 N28 C52 C83 26.3(10) . . . . ?
C141 N28 C52 C83 -163.9(7) . . . . ?
C19 N8 C54 N11 1.1(8) . . . . ?
Cd2 N8 C54 N11 -175.5(4) . . . . ?
C23 N11 C54 N8 -0.4(8) . . . . ?
C49 N11 C54 N8 -178.7(6) . . . . ?
C22 N13 C55 C7 142.4(7) . . . 4_565 ?
C35 N13 C55 C7 -34.6(10) . . . 4_565 ?
C22 N13 C55 C2 -38.4(10) . . . . ?
C35 N13 C55 C2 144.6(8) . . . . ?
C91 C49 C56 C73 3.7(10) . . . . ?
N11 C49 C56 C73 -175.4(6) . . . . ?
C65 N30 C57 C79 -36.9(10) . . . . ?
C107 N30 C57 C79 140.0(8) . . . . ?
C65 N30 C57 C101 141.3(7) . . . . ?
C107 N30 C57 C101 -41.7(11) . . . . ?
C40 N18 C58 C6 -41.0(10) . . . . ?
C68 N18 C58 C6 128.3(7) . . . . ?
C40 N18 C58 C4 139.4(7) . . . . ?
C68 N18 C58 C4 -51.4(9) . . . . ?
C70 C31 C60 C75 3.2(11) . . . . ?
C71 C39 C63 C16 -2.1(11) . . . . ?
C105 C16 C63 C39 1.0(11) . . . . ?
C32 C16 C63 C39 178.9(6) . . . . ?
C37 C51 C64 O93 16.7(11) . . . . ?
C96 C51 C64 O93 -164.8(7) . . . . ?
C37 C51 C64 O98 -162.9(9) . . . . ?
C96 C51 C64 O98 15.5(12) . . . . ?
C103 N47 C65 N30 1.2(8) . . . . ?
Cd1 N47 C65 N30 176.1(4) . . . . ?
C107 N30 C65 N47 -0.2(8) . . . . ?
C57 N30 C65 N47 177.2(6) . . . . ?
O66 C48 O67 Cd1 2.7(11) . . . . ?
C70 C48 O67 Cd1 -176.8(5) . . . . ?
C5 C50 C68 C82 1.3(10) 1_655 . . . ?
C5 C50 C68 N18 -175.4(6) 1_655 . . . ?
C58 N18 C68 C50 -22.9(10) . . . . ?
C40 N18 C68 C50 146.5(7) . . . . ?
C58 N18 C68 C82 160.4(6) . . . . ?
C40 N18 C68 C82 -30.3(9) . . . . ?
C60 C31 C70 C110 -0.6(11) . . . . ?
C60 C31 C70 C48 177.3(6) . . . . ?
O67 C48 C70 C31 -12.5(11) . . . . ?
O66 C48 C70 C31 167.9(7) . . . . ?
O67 C48 C70 C110 165.4(7) . . . . ?
O66 C48 C70 C110 -14.2(11) . . . . ?
C105 C59 C71 C39 -2.1(11) . . . . ?
C105 C59 C71 C102 177.8(7) . . . . ?
C63 C39 C71 C59 2.7(11) . . . . ?
C63 C39 C71 C102 -177.2(7) . . . . ?
C90 C62 C72 C41 -2.4(11) . . . . ?
C106 C62 C72 C41 177.5(7) . . . . ?
C17 C41 C72 C62 0.7(12) . . . . ?
C49 C56 C73 C40 1.0(10) . . . . ?
C77 C40 C73 C56 -5.3(10) . . . . ?
N18 C40 C73 C56 173.1(6) . . . . ?
C31 C60 C75 C95 -3.5(11) . . . . ?
C31 C60 C75 C106 177.9(7) . . . 1_566 ?
C79 C61 C76 C87 -3.1(11) . . . . ?
C79 C61 C76 N36 177.8(7) . . . . ?
C14 N36 C76 C61 137.9(7) . . . . ?
C25 N36 C76 C61 -31.7(10) . . . . ?
C14 N36 C76 C87 -41.2(10) . . . . ?
C25 N36 C76 C87 149.2(7) . . . . ?
C73 C40 C77 C91 4.8(10) . . . . ?
N18 C40 C77 C91 -173.6(6) . . . . ?
C51 C37 C78 C69 1.1(11) . . . . ?
C97 C69 C78 C37 -1.5(10) . . . . ?
C102 C69 C78 C37 176.5(6) . . . . ?
C101 C57 C79 C61 -0.1(11) . . . . ?
N30 C57 C79 C61 178.1(6) . . . . ?
C76 C61 C79 C57 3.2(12) . . . . ?
C83 C52 C80 C4 -2.9(11) . . . 4_556 ?
N28 C52 C80 C4 174.5(6) . . . 4_556 ?
C50 C68 C82 C3 -2.3(10) . . . 1_655 ?
N18 C68 C82 C3 174.5(6) . . . 1_655 ?
C80 C52 C83 C6 2.3(11) . . . 4_556 ?
N28 C52 C83 C6 -174.9(6) . . . 4_556 ?
C108 N34 C84 N28 0.2(8) . . . . ?
Cd2 N34 C84 N28 177.2(4) . . . . ?
C141 N28 C84 N34 0.8(8) . . . . ?
C52 N28 C84 N34 172.4(6) . . . . ?
C86 C21 C85 C89 1.3(10) . . . 4_665 ?
N10 C21 C85 C89 179.2(6) . . . 4_665 ?
C85 C21 C86 C29 -2.1(10) . . . 4_665 ?
N10 C21 C86 C29 -180.0(6) . . . 4_665 ?
C61 C76 C87 C101 -0.1(11) . . . . ?
N36 C76 C87 C101 179.1(7) . . . . ?
C29 C14 C89 C85 0.4(10) . . . 4_566 ?
N36 C14 C89 C85 -176.3(6) . . . 4_566 ?
C17 C43 C90 C62 -0.2(11) . . . . ?
C72 C62 C90 C43 2.2(11) . . . . ?
C106 C62 C90 C43 -177.7(7) . . . . ?
C40 C77 C91 C49 -0.1(10) . . . . ?
C56 C49 C91 C77 -4.1(10) . . . . ?
N11 C49 C91 C77 175.0(6) . . . . ?
N9 C44 C92 N2 -1.0(8) . . . . ?
C46 N2 C92 C44 1.5(8) . . . . ?
Cd2 N2 C92 C44 171.6(4) . . . . ?
O98 C64 O93 Cd2 2.3(11) . . . . ?
C51 C64 O93 Cd2 -177.4(5) . . . . ?
C60 C75 C95 C110 1.3(11) . . . . ?
C106 C75 C95 C110 180.0(7) 1_566 . . . ?
C37 C51 C96 C97 0.7(11) . . . . ?
C64 C51 C96 C97 -177.7(7) . . . . ?
C51 C96 C97 C69 -1.3(12) . . . . ?
C78 C69 C97 C96 1.6(11) . . . . ?
C102 C69 C97 C96 -176.3(7) . . . . ?
C104 C25 C99 C7 -1.3(11) . . . . ?
N36 C25 C99 C7 175.0(6) . . . . ?
C79 C57 C101 C87 -3.0(11) . . . . ?
N30 C57 C101 C87 178.7(7) . . . . ?
C76 C87 C101 C57 3.1(12) . . . . ?
C97 C69 C102 O53 147.5(8) . . . . ?
C78 C69 C102 O53 -30.4(11) . . . . ?
C97 C69 C102 C71 -30.5(10) . . . . ?
C78 C69 C102 C71 151.6(6) . . . . ?
C59 C71 C102 O53 151.5(8) . . . . ?
C39 C71 C102 O53 -28.6(11) . . . . ?
C59 C71 C102 C69 -30.5(10) . . . . ?
C39 C71 C102 C69 149.4(7) . . . . ?
C65 N47 C103 C107 -1.8(9) . . . . ?
Cd1 N47 C103 C107 -177.0(5) . . . . ?
C99 C25 C104 C2 1.9(11) . . . 4_666 ?
N36 C25 C104 C2 -174.3(7) . . . 4_666 ?
C63 C16 C105 C59 -0.4(11) . . . . ?
C32 C16 C105 C59 -178.4(6) . . . . ?
C71 C59 C105 C16 1.0(11) . . . . ?
C72 C62 C106 O1 28.9(12) . . . . ?
C90 C62 C106 O1 -151.1(8) . . . . ?
C72 C62 C106 C75 -154.0(7) . . . 1_544 ?
C90 C62 C106 C75 25.9(11) . . . 1_544 ?
N47 C103 C107 N30 1.7(9) . . . . ?
C65 N30 C107 C103 -0.9(9) . . . . ?
C57 N30 C107 C103 -178.3(7) . . . . ?
C84 N34 C108 C141 -1.2(9) . . . . ?
Cd2 N34 C108 C141 -178.6(5) . . . . ?
C75 C95 C110 C70 1.1(12) . . . . ?
C31 C70 C110 C95 -1.5(12) . . . . ?
C48 C70 C110 C95 -179.4(7) . . . . ?
N34 C108 C141 N28 1.7(9) . . . . ?
C84 N28 C141 C108 -1.5(9) . . . . ?
C52 N28 C141 C108 -172.9(6) . . . . ?
C7 C55 C2 C104 2.8(11) 4_565 . . 4_565 ?
N13 C55 C2 C104 -176.4(7) . . . 4_565 ?
C5 C42 C3 C82 2.3(10) . . . 1_455 ?
N9 C42 C3 C82 -177.1(6) . . . 1_455 ?
C6 C58 C4 C80 -2.6(10) . . . 4_655 ?
N18 C58 C4 C80 177.0(6) . . . 4_655 ?
C3 C42 C5 C50 -3.3(10) . . . 1_455 ?
N9 C42 C5 C50 176.1(6) . . . 1_455 ?
C4 C58 C6 C83 3.2(11) . . . 4_655 ?
N18 C58 C6 C83 -176.5(7) . . . 4_655 ?
C25 C99 C7 C55 -1.4(11) . . . 4_666 ?
